data_2229986
loop_
_publ_author_name
'Tafeenko, Viktor A.'
'Aslanov, Leonid A.'
'Puretskiy, Nikolay A.'
'Fedotov, Aleksander N.'
'Mochalov, Sergei S.'

_publ_section_title
;
 <i>rac</i>-12,14-Dicyclopropyl-5,8,13,18,21-pentaoxapentacyclo[13.8.0.0^2,11^.0^4,9^.0^17,22^]tricosa-1(15),2(11),3,9(10),16,22(23)-hexaene
;
_journal_coeditor_code GK2364
_journal_issue 5
_journal_name_full 'Acta Crystallographica Section E'
_journal_page_first o1180
_journal_paper_doi 10.1107/S1600536811013961
_journal_volume 67
_journal_year 2011
_chemical_formula_iupac 'C24 H24 O5'
_chemical_formula_moiety 'C24 H24 O5'
_chemical_formula_sum 'C24 H24 O5'
_chemical_formula_weight 392.43
_chemical_melting_point_lt 505
_chemical_name_systematic
;
<i>rac</i>-12,14-Dicyclopropyl-5,8,13,18,21-
pentaoxapentacyclo[13.8.0.0^2,11^.0^4,9^.0^17,22^]tricosa-
1(15),2(11),3,9(10),16,22(23)-hexaene
;
_space_group_IT_number 15
_symmetry_cell_setting monoclinic
_symmetry_space_group_name_Hall '-C 2yc'
_symmetry_space_group_name_H-M 'C 1 2/c 1'
_atom_sites_solution_hydrogens geom
_atom_sites_solution_primary direct
_atom_sites_solution_secondary difmap
_audit_creation_method SHELXL-97
_cell_angle_alpha 90.00
_cell_angle_beta 109.42(2)
_cell_angle_gamma 90.00
_cell_formula_units_Z 4
_cell_length_a 14.325(2)
_cell_length_b 7.393(2)
_cell_length_c 19.7260(12)
_cell_measurement_reflns_used 25
_cell_measurement_temperature 295(2)
_cell_measurement_theta_max 13
_cell_measurement_theta_min 11
_cell_volume 1970.2(7)
_computing_cell_refinement 'CAD-4 Software (Enraf--Nonius, 1989)'
_computing_data_collection 'CAD-4 Software (Enraf--Nonius, 1989)'
_computing_data_reduction 'XCAD4 (Harms & Wocadlo, 1995)'
_computing_molecular_graphics 'DIAMOND (Brandenburg, 2000)'
_computing_publication_material 'WinGX (Farrugia, 1999)'
_computing_structure_refinement 'SHELXL97 (Sheldrick, 2008)'
_computing_structure_solution 'SHELXS97 (Sheldrick, 2008)'
_diffrn_ambient_temperature 295(2)
_diffrn_measured_fraction_theta_full 1.000
_diffrn_measured_fraction_theta_max 1.000
_diffrn_measurement_device_type 'Enraf--Nonius CAD-4'
_diffrn_measurement_method 'Non-profiled \w'
_diffrn_radiation_monochromator graphite
_diffrn_radiation_source 'fine-focus sealed tube'
_diffrn_radiation_type 'Ag K\a'
_diffrn_radiation_wavelength 0.56085
_diffrn_reflns_av_R_equivalents 0.0243
_diffrn_reflns_av_sigmaI/netI 0.0653
_diffrn_reflns_limit_h_max 16
_diffrn_reflns_limit_h_min -17
_diffrn_reflns_limit_k_max 8
_diffrn_reflns_limit_k_min 0
_diffrn_reflns_limit_l_max 24
_diffrn_reflns_limit_l_min 0
_diffrn_reflns_number 1915
_diffrn_reflns_theta_full 19.97
_diffrn_reflns_theta_max 19.97
_diffrn_reflns_theta_min 1.73
_diffrn_standards_decay_% 0
_diffrn_standards_interval_time 120
_diffrn_standards_number 2
_exptl_absorpt_coefficient_mu 0.058
_exptl_absorpt_correction_type none
_exptl_crystal_colour colorless
_exptl_crystal_density_diffrn 1.323
_exptl_crystal_density_method 'not measured'
_exptl_crystal_description prism
_exptl_crystal_F_000 832
_exptl_crystal_size_max 0.10
_exptl_crystal_size_mid 0.05
_exptl_crystal_size_min 0.05
_refine_diff_density_max 0.272
_refine_diff_density_min -0.182
_refine_ls_extinction_coef 0.0097(18)
_refine_ls_extinction_expression Fc^*^=kFc[1+0.001xFc^2^\l^3^/sin(2\q)]^-1/4^
_refine_ls_extinction_method 'SHELXL97 (Sheldrick, 2008)'
_refine_ls_goodness_of_fit_ref 1.009
_refine_ls_hydrogen_treatment constr
_refine_ls_matrix_type full
_refine_ls_number_parameters 133
_refine_ls_number_reflns 1855
_refine_ls_number_restraints 0
_refine_ls_restrained_S_all 1.009
_refine_ls_R_factor_all 0.1371
_refine_ls_R_factor_gt 0.0619
_refine_ls_shift/su_max 0.000
_refine_ls_shift/su_mean 0.000
_refine_ls_structure_factor_coef Fsqd
_refine_ls_weighting_details 'calc w=1/[\s^2^(Fo^2^)+(0.0788P)^2^] where P=(Fo^2^+2Fc^2^)/3'
_refine_ls_weighting_scheme calc
_refine_ls_wR_factor_gt 0.1351
_refine_ls_wR_factor_ref 0.1696
_reflns_number_gt 966
_reflns_number_total 1854
_reflns_threshold_expression I>2\s(I)
_cod_data_source_file gk2364.cif
_cod_data_source_block I
_cod_original_cell_volume 1970.1(7)
_cod_original_sg_symbol_H-M 'C 2/c'
_cod_database_code 2229986
_cod_database_fobs_code 2229986

loop_
_symmetry_equiv_pos_as_xyz
'x, y, z'
'-x, y, -z+1/2'
'x+1/2, y+1/2, z'
'-x+1/2, y+1/2, -z+1/2'
'-x, -y, -z'
'x, -y, z-1/2'
'-x+1/2, -y+1/2, -z'
'x+1/2, -y+1/2, z-1/2'

loop_
_atom_site_type_symbol
_atom_site_label
_atom_site_fract_x
_atom_site_fract_y
_atom_site_fract_z
_atom_site_U_iso_or_equiv
_atom_site_adp_type
_atom_site_calc_flag
_atom_site_refinement_flags
_atom_site_occupancy
_atom_site_disorder_assembly
_atom_site_disorder_group
O O1 0.5000 0.5604(4) 0.7500 0.0542(9) Uani d S 1 . .
O O2 0.36252(17) -0.1674(3) 0.56383(12) 0.0562(7) Uani d . 1 . .
O O3 0.3779(2) 0.1509(4) 0.48729(13) 0.0799(9) Uani d . 1 . .
C C1 0.4376(2) -0.0085(4) 0.67251(16) 0.0399(8) Uani d . 1 . .
H H1 0.4302 -0.1112 0.6975 0.048 Uiso calc R 1 . .
C C2 0.4042(2) -0.0103(4) 0.59872(17) 0.0441(8) Uani d . 1 . .
C C3 0.4114(2) 0.1436(5) 0.56079(17) 0.0508(9) Uani d . 1 . .
C C4 0.4576(2) 0.2947(5) 0.59835(18) 0.0504(9) Uani d . 1 . .
H H4 0.4640 0.3970 0.5729 0.061 Uiso calc R 1 . .
C C5 0.5540(3) 0.4568(4) 0.71343(18) 0.0473(9) Uani d . 1 . .
H H5 0.6124 0.4067 0.7502 0.057 Uiso calc R 1 . .
C C6 0.3625(3) -0.1719(6) 0.4920(2) 0.0745(13) Uani d . 1 . .
H H6A 0.3240 -0.2746 0.4671 0.089 Uiso calc R 1 . .
H H6B 0.4297 -0.1860 0.4918 0.089 Uiso calc R 1 . .
C C7 0.3195(4) -0.0022(7) 0.4542(2) 0.0971(17) Uani d . 1 . .
H H7A 0.3161 -0.0098 0.4044 0.116 Uiso calc R 1 . .
H H7B 0.2527 0.0126 0.4552 0.116 Uiso calc R 1 . .
C C8 0.4942(2) 0.2987(4) 0.67201(17) 0.0415(8) Uani d . 1 . .
C C9 0.4821(2) 0.1442(4) 0.71016(15) 0.0382(7) Uani d . 1 . .
C C10 0.5896(3) 0.5892(4) 0.67094(19) 0.0540(9) Uani d . 1 . .
H H10 0.5379 0.6569 0.6346 0.065 Uiso calc R 1 . .
C C11 0.6795(3) 0.5512(5) 0.6530(2) 0.0632(11) Uani d . 1 . .
H H11A 0.6813 0.5922 0.6068 0.076 Uiso calc R 1 . .
H H11B 0.7137 0.4381 0.6698 0.076 Uiso calc R 1 . .
C C12 0.6811(3) 0.6909(6) 0.7077(2) 0.0762(13) Uani d . 1 . .
H H12A 0.7163 0.6627 0.7577 0.091 Uiso calc R 1 . .
H H12B 0.6839 0.8168 0.6947 0.091 Uiso calc R 1 . .

loop_
_atom_site_aniso_label
_atom_site_aniso_U_11
_atom_site_aniso_U_22
_atom_site_aniso_U_33
_atom_site_aniso_U_12
_atom_site_aniso_U_13
_atom_site_aniso_U_23
O1 0.079(2) 0.0269(17) 0.073(2) 0.000 0.0467(19) 0.000
O2 0.0672(15) 0.0504(15) 0.0497(14) -0.0187(13) 0.0176(12) -0.0134(12)
O3 0.102(2) 0.083(2) 0.0439(16) -0.0305(18) 0.0109(14) 0.0079(14)
C1 0.0506(18) 0.0265(17) 0.0463(18) -0.0009(14) 0.0210(15) 0.0034(14)
C2 0.0438(18) 0.041(2) 0.0496(19) -0.0039(16) 0.0190(15) -0.0035(16)
C3 0.056(2) 0.056(2) 0.040(2) -0.0070(18) 0.0159(16) 0.0017(18)
C4 0.062(2) 0.038(2) 0.055(2) -0.0074(17) 0.0250(18) 0.0071(17)
C5 0.067(2) 0.0287(17) 0.054(2) -0.0012(17) 0.0308(17) -0.0006(16)
C6 0.084(3) 0.088(3) 0.054(2) -0.036(3) 0.027(2) -0.026(2)
C7 0.112(4) 0.116(5) 0.046(2) -0.045(3) 0.003(2) 0.002(3)
C8 0.0517(19) 0.0297(18) 0.050(2) -0.0026(15) 0.0261(16) -0.0006(15)
C9 0.0441(17) 0.0272(16) 0.0469(17) -0.0004(15) 0.0199(15) -0.0025(14)
C10 0.070(2) 0.0336(19) 0.064(2) 0.0011(18) 0.0299(19) 0.0089(17)
C11 0.067(2) 0.058(2) 0.075(3) 0.001(2) 0.038(2) 0.014(2)
C12 0.094(3) 0.060(3) 0.073(3) -0.035(2) 0.027(2) -0.003(2)

loop_
_atom_type_symbol
_atom_type_description
_atom_type_scat_dispersion_real
_atom_type_scat_dispersion_imag
_atom_type_scat_source
C C 0.0015 0.0009 'International Tables Vol C Tables 4.2.6.8 and 6.1.1.4'
H H 0.0000 0.0000 'International Tables Vol C Tables 4.2.6.8 and 6.1.1.4'
O O 0.0056 0.0036 'International Tables Vol C Tables 4.2.6.8 and 6.1.1.4'

loop_
_geom_angle_atom_site_label_1
_geom_angle_atom_site_label_2
_geom_angle_atom_site_label_3
_geom_angle_site_symmetry_1
_geom_angle_site_symmetry_3
_geom_angle
_geom_angle_publ_flag
C5 O1 C5 2_656 . 115.7(3) ?
C2 O2 C6 . . 112.0(3) ?
C3 O3 C7 . . 113.4(3) ?
C2 C1 C9 . . 120.8(3) ?
C2 C1 H1 . . 119.6 ?
C9 C1 H1 . . 119.6 ?
C1 C2 O2 . . 118.5(3) ?
C1 C2 C3 . . 120.2(3) ?
O2 C2 C3 . . 121.3(3) ?
O3 C3 C4 . . 118.2(3) ?
O3 C3 C2 . . 122.8(3) ?
C4 C3 C2 . . 118.9(3) ?
C8 C4 C3 . . 122.2(3) ?
C8 C4 H4 . . 118.9 ?
C3 C4 H4 . . 118.9 ?
O1 C5 C10 . . 105.9(2) ?
O1 C5 C8 . . 112.2(2) ?
C10 C5 C8 . . 116.2(3) ?
O1 C5 H5 . . 107.3 ?
C10 C5 H5 . . 107.3 ?
C8 C5 H5 . . 107.3 ?
O2 C6 C7 . . 110.1(4) ?
O2 C6 H6A . . 109.6 ?
C7 C6 H6A . . 109.6 ?
O2 C6 H6B . . 109.6 ?
C7 C6 H6B . . 109.6 ?
H6A C6 H6B . . 108.1 ?
O3 C7 C6 . . 111.0(3) ?
O3 C7 H7A . . 109.4 ?
C6 C7 H7A . . 109.4 ?
O3 C7 H7B . . 109.4 ?
C6 C7 H7B . . 109.4 ?
H7A C7 H7B . . 108.0 ?
C4 C8 C9 . . 118.5(3) ?
C4 C8 C5 . . 122.4(3) ?
C9 C8 C5 . . 119.0(3) ?
C1 C9 C8 . . 119.4(3) ?
C1 C9 C9 . 2_656 120.3(2) ?
C8 C9 C9 . 2_656 120.3(2) ?
C11 C10 C12 . . 60.7(2) ?
C11 C10 C5 . . 120.2(3) ?
C12 C10 C5 . . 118.3(3) ?
C11 C10 H10 . . 115.5 ?
C12 C10 H10 . . 115.5 ?
C5 C10 H10 . . 115.5 ?
C10 C11 C12 . . 59.8(2) ?
C10 C11 H11A . . 117.8 ?
C12 C11 H11A . . 117.8 ?
C10 C11 H11B . . 117.8 ?
C12 C11 H11B . . 117.8 ?
H11A C11 H11B . . 114.9 ?
C10 C12 C11 . . 59.5(2) ?
C10 C12 H12A . . 117.8 ?
C11 C12 H12A . . 117.8 ?
C10 C12 H12B . . 117.8 ?
C11 C12 H12B . . 117.8 ?
H12A C12 H12B . . 115.0 ?

loop_
_geom_bond_atom_site_label_1
_geom_bond_atom_site_label_2
_geom_bond_site_symmetry_2
_geom_bond_distance
_geom_bond_publ_flag
O1 C5 . 1.441(3) ?
O2 C2 . 1.380(4) ?
O2 C6 . 1.417(4) ?
O3 C3 . 1.368(4) ?
O3 C7 . 1.430(5) ?
C1 C2 . 1.373(4) ?
C1 C9 . 1.385(4) ?
C1 H1 . 0.9300 ?
C2 C3 . 1.385(4) ?
C3 C4 . 1.381(5) ?
C4 C8 . 1.371(4) ?
C4 H4 . 0.9300 ?
C5 C10 . 1.486(4) ?
C5 C8 . 1.517(4) ?
C5 H5 . 0.9800 ?
C6 C7 . 1.484(6) ?
C6 H6A . 0.9700 ?
C6 H6B . 0.9700 ?
C7 H7A . 0.9700 ?
C7 H7B . 0.9700 ?
C8 C9 . 1.410(4) ?
C9 C9 2_656 1.482(6) ?
C10 C11 . 1.470(5) ?
C10 C12 . 1.475(5) ?
C10 H10 . 0.9800 ?
C11 C12 . 1.487(5) ?
C11 H11A . 0.9700 ?
C11 H11B . 0.9700 ?
C12 H12A . 0.9700 ?
C12 H12B . 0.9700 ?
